data_7126617
loop_
_publ_author_name
'Adil, Laxmi Raman'
'Iyer, Parameswar Krishnan'

_publ_section_title
;
 Effects of incorporating regioisomers and flexible rotors to direct
 aggregation induced emission to achieve stimuli-responsive luminogens,
 security inks and chemical warfare agent sensors.
;
_journal_issue 55
_journal_name_full 'Chemical communications (Cambridge, England)'
_journal_page_first 7633
_journal_page_last 7636
_journal_paper_doi 10.1039/d0cc02318c
_journal_volume 56
_journal_year 2020
_chemical_formula_moiety 'C25 H17 N'
_chemical_formula_sum 'C25 H17 N'
_chemical_formula_weight 331.40
_space_group_IT_number 14
_space_group_name_Hall '-P 2ybc'
_space_group_name_H-M_alt 'P 1 21/c 1'
_symmetry_cell_setting monoclinic
_symmetry_space_group_name_H-M 'P 1 21/c 1'
_atom_sites_solution_hydrogens geom
_atom_sites_solution_primary direct
_atom_sites_solution_secondary difmap
_audit_creation_method SHELXL-97
_audit_update_record
;
2018-06-19 deposited with the CCDC.	2020-05-26 downloaded from the CCDC.
;
_cell_angle_alpha 90.00
_cell_angle_beta 95.383(3)
_cell_angle_gamma 90.00
_cell_formula_units_Z 4
_cell_length_a 8.3412(4)
_cell_length_b 20.3704(9)
_cell_length_c 10.3467(5)
_cell_measurement_reflns_used 2539
_cell_measurement_temperature 298(2)
_cell_measurement_theta_max 20.18
_cell_measurement_theta_min 2.45
_cell_volume 1750.29(14)
_computing_structure_refinement 'SHELXL-97 (Sheldrick, 1997)'
_computing_structure_solution 'SHELXS-97 (Sheldrick, 1990)'
_diffrn_ambient_temperature 296(2)
_diffrn_measured_fraction_theta_full 1.000
_diffrn_measured_fraction_theta_max 1.000
_diffrn_measurement_device_type 'CCD area detector'
_diffrn_measurement_method 'phi and omega scans'
_diffrn_radiation_monochromator graphite
_diffrn_radiation_source 'fine-focus sealed tube'
_diffrn_radiation_type MoK\a
_diffrn_radiation_wavelength 0.71073
_diffrn_reflns_av_R_equivalents 0.0432
_diffrn_reflns_av_sigmaI/netI 0.0410
_diffrn_reflns_limit_h_max 9
_diffrn_reflns_limit_h_min -9
_diffrn_reflns_limit_k_max 24
_diffrn_reflns_limit_k_min -24
_diffrn_reflns_limit_l_max 12
_diffrn_reflns_limit_l_min -12
_diffrn_reflns_number 18868
_diffrn_reflns_theta_full 25.05
_diffrn_reflns_theta_max 25.05
_diffrn_reflns_theta_min 2.00
_exptl_absorpt_coefficient_mu 0.073
_exptl_absorpt_correction_T_max 0.988
_exptl_absorpt_correction_T_min 0.980
_exptl_crystal_colour colourless
_exptl_crystal_density_diffrn 1.258
_exptl_crystal_density_method 'not measured'
_exptl_crystal_description needle
_exptl_crystal_F_000 696.0
_exptl_crystal_size_max 0.28
_exptl_crystal_size_mid 0.23
_exptl_crystal_size_min 0.17
_refine_diff_density_max 0.117
_refine_diff_density_min -0.163
_refine_diff_density_rms 0.031
_refine_ls_extinction_method none
_refine_ls_goodness_of_fit_ref 0.954
_refine_ls_hydrogen_treatment mixed
_refine_ls_matrix_type full
_refine_ls_number_parameters 235
_refine_ls_number_reflns 3102
_refine_ls_number_restraints 0
_refine_ls_restrained_S_all 0.954
_refine_ls_R_factor_all 0.0975
_refine_ls_R_factor_gt 0.0508
_refine_ls_shift/su_max 0.000
_refine_ls_shift/su_mean 0.000
_refine_ls_structure_factor_coef Fsqd
_refine_ls_weighting_details 'calc w=1/[\s^2^(Fo^2^)+(0.1000P)^2^+0.0000P] where P=(Fo^2^+2Fc^2^)/3'
_refine_ls_weighting_scheme calc
_refine_ls_wR_factor_gt 0.1366
_refine_ls_wR_factor_ref 0.1670
_reflns_number_gt 1797
_reflns_number_total 3102
_reflns_threshold_expression >2sigma(I)
_cod_data_source_file d0cc02318c3.cif
_cod_data_source_block 123
_cod_depositor_comments
;
The following automatic conversions were performed:

data item '_symmetry_cell_setting' value 'Monoclinic' was changed to
'monoclinic' in accordance with the
/home/data/users/saulius/crontab/automatic-downloads/rss-feeds/RSC/lib/dictionaries/cif_core.dic
dictionary named 'cif_core.dic' version 2.4.2 last updated on
2011-04-26.

Automatic conversion script
Id: cif_fix_values 7556 2019-12-06 15:28:31Z antanas 

 Adding full bibliography for 7126617--7126620.cif.
;
_cod_original_sg_symbol_H-M P2(1)/c
_cod_database_code 7126617

loop_
_symmetry_equiv_pos_as_xyz
'x, y, z'
'-x, y+1/2, -z+1/2'
'-x, -y, -z'
'x, -y-1/2, z-1/2'

loop_
_atom_site_label
_atom_site_type_symbol
_atom_site_fract_x
_atom_site_fract_y
_atom_site_fract_z
_atom_site_U_iso_or_equiv
_atom_site_adp_type
_atom_site_occupancy
_atom_site_symmetry_multiplicity
_atom_site_calc_flag
_atom_site_refinement_flags
_atom_site_disorder_assembly
_atom_site_disorder_group
N1 N 0.1472(3) 0.41298(14) -0.1946(2) 0.1030(7) Uani 1 1 d . . .
C6 C 0.2478(2) 0.50452(10) 0.1783(2) 0.0632(6) Uani 1 1 d . . .
C14 C 0.1091(2) 0.64598(9) 0.60058(19) 0.0596(5) Uani 1 1 d . . .
C25 C 0.3343(2) 0.65358(9) 0.7531(2) 0.0607(5) Uani 1 1 d . . .
C19 C 0.0678(2) 0.68257(9) 0.70682(19) 0.0615(6) Uani 1 1 d . . .
C13 C 0.2790(2) 0.62632(9) 0.6248(2) 0.0607(5) Uani 1 1 d . . .
C9 C 0.3267(3) 0.56322(11) 0.4221(2) 0.0696(6) Uani 1 1 d . . .
C3 C 0.2108(2) 0.47390(11) 0.0495(2) 0.0653(6) Uani 1 1 d . . .
C7 C 0.1910(3) 0.48114(11) 0.2880(2) 0.0810(7) Uani 1 1 d . . .
H7 H 0.1243 0.4445 0.2823 0.097 Uiso 1 1 calc R . .
C24 C 0.4825(3) 0.64929(10) 0.8254(2) 0.0745(6) Uani 1 1 d . . .
H24 H 0.5673 0.6268 0.7932 0.089 Uiso 1 1 calc R . .
C12 C 0.3724(3) 0.59352(10) 0.5495(2) 0.0728(6) Uani 1 1 d . . .
H12 H 0.4799 0.5892 0.5814 0.087 Uiso 1 1 calc R . .
C20 C 0.2080(3) 0.68652(9) 0.8026(2) 0.0630(6) Uani 1 1 d . . .
C15 C -0.0038(3) 0.63691(10) 0.4948(2) 0.0687(6) Uani 1 1 d . . .
H15 H 0.0223 0.6131 0.4230 0.082 Uiso 1 1 calc R . .
C2 C 0.1161(3) 0.41808(12) 0.0309(2) 0.0807(7) Uani 1 1 d . . .
H2 H 0.0709 0.3992 0.1009 0.097 Uiso 1 1 calc R . .
C16 C -0.1547(3) 0.66357(11) 0.4976(2) 0.0778(7) Uani 1 1 d . . .
H16 H -0.2308 0.6576 0.4270 0.093 Uiso 1 1 calc R . .
C18 C -0.0847(3) 0.70920(10) 0.7088(2) 0.0771(7) Uani 1 1 d . . .
H18 H -0.1117 0.7334 0.7798 0.093 Uiso 1 1 calc R . .
C8 C 0.2289(3) 0.50989(11) 0.4073(2) 0.0845(7) Uani 1 1 d . . .
H8 H 0.1863 0.4924 0.4797 0.101 Uiso 1 1 calc R . .
C23 C 0.5023(3) 0.67867(12) 0.9453(2) 0.0869(7) Uani 1 1 d . . .
H23 H 0.6016 0.6764 0.9941 0.104 Uiso 1 1 calc R . .
C17 C -0.1956(3) 0.69906(11) 0.6034(3) 0.0813(7) Uani 1 1 d . . .
H17 H -0.2989 0.7163 0.6034 0.098 Uiso 1 1 calc R . .
C21 C 0.2283(3) 0.71547(11) 0.9240(2) 0.0814(7) Uani 1 1 d . . .
H21 H 0.1433 0.7372 0.9576 0.098 Uiso 1 1 calc R . .
C22 C 0.3761(3) 0.71159(11) 0.9941(2) 0.0910(8) Uani 1 1 d . . .
H22 H 0.3915 0.7313 1.0754 0.109 Uiso 1 1 calc R . .
C4 C 0.2683(3) 0.49817(13) -0.0604(2) 0.0959(8) Uani 1 1 d . . .
H4 H 0.3305 0.5361 -0.0562 0.115 Uiso 1 1 calc R . .
C11 C 0.3459(4) 0.55878(15) 0.1934(3) 0.1147(11) Uani 1 1 d . . .
H11 H 0.3868 0.5769 0.1208 0.138 Uiso 1 1 calc R . .
C10 C 0.3851(4) 0.58687(15) 0.3128(3) 0.1169(10) Uani 1 1 d . . .
H10 H 0.4534 0.6230 0.3191 0.140 Uiso 1 1 calc R . .
C1 C 0.0887(3) 0.39056(13) -0.0899(3) 0.0933(8) Uani 1 1 d . . .
H1 H 0.0241 0.3533 -0.0982 0.112 Uiso 1 1 calc R . .
C5 C 0.2344(4) 0.46665(19) -0.1767(3) 0.1169(10) Uani 1 1 d . . .
H5 H 0.2765 0.4846 -0.2489 0.140 Uiso 1 1 calc R . .

loop_
_atom_site_aniso_label
_atom_site_aniso_U_11
_atom_site_aniso_U_22
_atom_site_aniso_U_33
_atom_site_aniso_U_23
_atom_site_aniso_U_13
_atom_site_aniso_U_12
N1 0.1108(18) 0.131(2) 0.0651(16) -0.0165(14) -0.0026(13) 0.0106(15)
C6 0.0628(13) 0.0680(13) 0.0598(14) -0.0043(10) 0.0113(10) 0.0050(11)
C14 0.0651(14) 0.0518(11) 0.0618(13) 0.0054(9) 0.0056(10) -0.0028(9)
C25 0.0658(14) 0.0527(11) 0.0630(13) -0.0025(9) 0.0037(10) -0.0042(10)
C19 0.0655(14) 0.0511(11) 0.0677(14) 0.0031(10) 0.0049(11) 0.0056(10)
C13 0.0628(13) 0.0542(11) 0.0653(14) -0.0028(10) 0.0073(10) -0.0020(10)
C9 0.0693(15) 0.0777(15) 0.0629(15) -0.0098(11) 0.0111(11) 0.0006(11)
C3 0.0654(13) 0.0738(14) 0.0564(14) 0.0004(10) 0.0039(10) 0.0132(11)
C7 0.1073(19) 0.0701(14) 0.0670(16) -0.0040(12) 0.0167(13) -0.0203(13)
C24 0.0660(15) 0.0737(14) 0.0825(17) -0.0137(12) -0.0004(12) 0.0020(11)
C12 0.0668(14) 0.0755(15) 0.0756(16) -0.0126(12) 0.0039(11) -0.0035(12)
C20 0.0713(14) 0.0524(11) 0.0652(14) -0.0045(10) 0.0050(11) 0.0038(10)
C15 0.0711(15) 0.0665(14) 0.0678(15) 0.0056(10) 0.0028(11) -0.0065(11)
C2 0.0878(17) 0.0876(16) 0.0658(16) -0.0068(12) 0.0024(12) 0.0007(14)
C16 0.0730(17) 0.0765(15) 0.0813(18) 0.0131(13) -0.0059(12) -0.0047(13)
C18 0.0830(17) 0.0665(14) 0.0818(17) -0.0008(11) 0.0074(13) 0.0131(12)
C8 0.113(2) 0.0820(16) 0.0605(15) -0.0079(12) 0.0203(13) -0.0233(14)
C23 0.0824(17) 0.0823(16) 0.0913(19) -0.0171(14) -0.0166(14) 0.0031(13)
C17 0.0660(15) 0.0786(16) 0.098(2) 0.0138(14) 0.0006(14) 0.0115(12)
C21 0.0890(17) 0.0747(15) 0.0801(17) -0.0187(12) 0.0059(13) 0.0110(12)
C22 0.1009(19) 0.0841(17) 0.0840(18) -0.0252(13) -0.0121(15) 0.0091(15)
C4 0.116(2) 0.110(2) 0.0616(17) -0.0003(14) 0.0104(15) -0.0170(15)
C11 0.146(3) 0.133(2) 0.0696(18) -0.0130(16) 0.0309(16) -0.065(2)
C10 0.137(3) 0.132(2) 0.085(2) -0.0221(17) 0.0271(18) -0.069(2)
C1 0.0985(19) 0.1003(19) 0.0779(19) -0.0154(15) -0.0093(15) 0.0055(15)
C5 0.134(3) 0.155(3) 0.0631(19) -0.0015(18) 0.0140(17) -0.015(2)

loop_
_atom_type_symbol
_atom_type_description
_atom_type_scat_dispersion_real
_atom_type_scat_dispersion_imag
_atom_type_scat_source
C C 0.0033 0.0016 'International Tables Vol C Tables 4.2.6.8 and 6.1.1.4'
H H 0.0000 0.0000 'International Tables Vol C Tables 4.2.6.8 and 6.1.1.4'
N N 0.0061 0.0033 'International Tables Vol C Tables 4.2.6.8 and 6.1.1.4'

loop_
_geom_angle_atom_site_label_1
_geom_angle_atom_site_label_2
_geom_angle_atom_site_label_3
_geom_angle
_geom_angle_site_symmetry_1
_geom_angle_site_symmetry_3
_geom_angle_publ_flag
C1 N1 C5 114.6(2) . . ?
C7 C6 C11 116.0(2) . . ?
C7 C6 C3 123.1(2) . . ?
C11 C6 C3 120.9(2) . . ?
C15 C14 C19 119.49(19) . . ?
C15 C14 C13 132.0(2) . . ?
C19 C14 C13 108.42(18) . . ?
C24 C25 C20 120.07(19) . . ?
C24 C25 C13 130.6(2) . . ?
C20 C25 C13 109.30(18) . . ?
C18 C19 C14 121.00(19) . . ?
C18 C19 C20 130.2(2) . . ?
C14 C19 C20 108.78(18) . . ?
C12 C13 C14 130.1(2) . . ?
C12 C13 C25 124.38(19) . . ?
C14 C13 C25 105.44(18) . . ?
C8 C9 C10 116.6(2) . . ?
C8 C9 C12 122.6(2) . . ?
C10 C9 C12 120.8(2) . . ?
C4 C3 C2 114.8(2) . . ?
C4 C3 C6 122.5(2) . . ?
C2 C3 C6 122.6(2) . . ?
C6 C7 C8 122.1(2) . . ?
C23 C24 C25 119.1(2) . . ?
C13 C12 C9 128.1(2) . . ?
C21 C20 C25 120.6(2) . . ?
C21 C20 C19 131.4(2) . . ?
C25 C20 C19 108.05(18) . . ?
C16 C15 C14 119.1(2) . . ?
C1 C2 C3 120.4(2) . . ?
C15 C16 C17 121.3(2) . . ?
C17 C18 C19 118.6(2) . . ?
C9 C8 C7 121.8(2) . . ?
C24 C23 C22 120.7(2) . . ?
C18 C17 C16 120.6(2) . . ?
C22 C21 C20 118.8(2) . . ?
C21 C22 C23 120.8(2) . . ?
C3 C4 C5 120.1(3) . . ?
C10 C11 C6 121.7(2) . . ?
C9 C10 C11 121.8(2) . . ?
N1 C1 C2 124.6(3) . . ?
N1 C5 C4 125.4(3) . . ?

loop_
_geom_bond_atom_site_label_1
_geom_bond_atom_site_label_2
_geom_bond_distance
_geom_bond_site_symmetry_2
_geom_bond_publ_flag
N1 C1 1.312(3) . ?
N1 C5 1.317(4) . ?
C6 C7 1.356(3) . ?
C6 C11 1.375(3) . ?
C6 C3 1.478(3) . ?
C14 C15 1.388(3) . ?
C14 C19 1.398(3) . ?
C14 C13 1.471(3) . ?
C25 C24 1.386(3) . ?
C25 C20 1.387(3) . ?
C25 C13 1.473(3) . ?
C19 C18 1.385(3) . ?
C19 C20 1.463(3) . ?
C13 C12 1.332(3) . ?
C9 C8 1.359(3) . ?
C9 C10 1.361(3) . ?
C9 C12 1.473(3) . ?
C3 C4 1.368(3) . ?
C3 C2 1.388(3) . ?
C7 C8 1.376(3) . ?
C24 C23 1.373(3) . ?
C20 C21 1.383(3) . ?
C15 C16 1.374(3) . ?
C2 C1 1.369(3) . ?
C16 C17 1.380(3) . ?
C18 C17 1.378(3) . ?
C23 C22 1.384(3) . ?
C21 C22 1.372(3) . ?
C4 C5 1.369(3) . ?
C11 C10 1.372(3) . ?
